data_4307990
loop_
_publ_author_name
'Sumito Ishizu'
'Hiroyasu Sugiyama'
'Brian K. Breedlove'
'Kazuko Matsumoto'

_publ_section_title
;
C-H Cleavage and Double Alkyl Additions to the Disulfido Ligand in
Dicyanido-Bridged Ru2S2 Complexes
;
_journal_name_full 'Inorganic Chemistry'
_journal_page_first 3726
_journal_page_last 3735
_journal_paper_doi 10.1021/ic062460k
_journal_volume 46
_journal_year 2007
_chemical_formula_sum 'C27 H51 Cl2 F3 N2 O16 P4 Ru2 S3'
_chemical_formula_weight 1209.80
_chemical_name_systematic
;
?
;
_space_group_IT_number 2
_symmetry_cell_setting triclinic
_symmetry_space_group_name_Hall '-P 1'
_symmetry_space_group_name_H-M 'P -1'
_atom_sites_solution_hydrogens geom
_atom_sites_solution_primary direct
_atom_sites_solution_secondary difmap
_audit_creation_method SHELXL-97
_cell_angle_alpha 80.371(3)
_cell_angle_beta 85.484(3)
_cell_angle_gamma 85.406(2)
_cell_formula_units_Z 2
_cell_length_a 11.7128(15)
_cell_length_b 13.0959(17)
_cell_length_c 15.2169(19)
_cell_measurement_reflns_used 'reflections from 45 data frames'
_cell_measurement_temperature 120(2)
_cell_volume 2288.8(5)
_computing_cell_refinement 'Bruker SMART'
_computing_data_collection 'Bruker SMART'
_computing_data_reduction 'Bruker SAINT'
_computing_molecular_graphics 'Bruker SHELXTL'
_computing_publication_material 'Bruker SHELXTL'
_computing_structure_refinement 'SHELXL-97 (Sheldrick, 1997)'
_computing_structure_solution 'SHELXS-97 (Sheldrick, 1990)'
_diffrn_ambient_temperature 120(2)
_diffrn_measured_fraction_theta_full 0.928
_diffrn_measured_fraction_theta_max 0.928
_diffrn_measurement_device_type 'CCD area detector'
_diffrn_measurement_method 'phi and omega scans'
_diffrn_radiation_monochromator graphite
_diffrn_radiation_source 'fine-focus sealed tube'
_diffrn_radiation_type MoK\a
_diffrn_radiation_wavelength 0.71073
_diffrn_reflns_av_R_equivalents 0.0248
_diffrn_reflns_av_sigmaI/netI 0.0765
_diffrn_reflns_limit_h_max 15
_diffrn_reflns_limit_h_min -15
_diffrn_reflns_limit_k_max 11
_diffrn_reflns_limit_k_min -16
_diffrn_reflns_limit_l_max 15
_diffrn_reflns_limit_l_min -19
_diffrn_reflns_number 14033
_diffrn_reflns_theta_full 27.52
_diffrn_reflns_theta_max 27.52
_diffrn_reflns_theta_min 1.58
_diffrn_standards_number '50 standard frames at start and end'
_exptl_absorpt_coefficient_mu 1.130
_exptl_absorpt_correction_type multi-scan
_exptl_absorpt_process_details 'Blessing,R., Acta Cryst. (1995) A51 33-38.'
_exptl_crystal_density_diffrn 1.755
_exptl_crystal_density_method 'not measured'
_exptl_crystal_F_000 1224
_refine_diff_density_max 1.537
_refine_diff_density_min -1.460
_refine_diff_density_rms 0.162
_refine_ls_extinction_method none
_refine_ls_goodness_of_fit_ref 1.029
_refine_ls_hydrogen_treatment mixed
_refine_ls_matrix_type full
_refine_ls_number_parameters 505
_refine_ls_number_reflns 9769
_refine_ls_number_restraints 0
_refine_ls_restrained_S_all 1.029
_refine_ls_R_factor_all 0.1468
_refine_ls_R_factor_gt 0.0825
_refine_ls_shift/su_max 0.741
_refine_ls_shift/su_mean 0.022
_refine_ls_structure_factor_coef Fsqd
_refine_ls_weighting_details 'calc w=1/[\s^2^(Fo^2^)+(0.1298P)^2^+13.5567P] where P=(Fo^2^+2Fc^2^)/3'
_refine_ls_weighting_scheme calc
_refine_ls_wR_factor_gt 0.2167
_refine_ls_wR_factor_ref 0.2641
_reflns_number_gt 5605
_reflns_number_total 9769
_reflns_threshold_expression >2sigma(I)
_cod_data_source_file ic062460ksi20070204_124206_12.cif
_cod_data_source_block complex12
_cod_database_code 4307990

loop_
_symmetry_equiv_pos_as_xyz
'x, y, z'
'-x, -y, -z'

loop_
_atom_site_label
_atom_site_type_symbol
_atom_site_fract_x
_atom_site_fract_y
_atom_site_fract_z
_atom_site_U_iso_or_equiv
_atom_site_adp_type
_atom_site_occupancy
_atom_site_symmetry_multiplicity
_atom_site_calc_flag
_atom_site_refinement_flags
_atom_site_disorder_assembly
_atom_site_disorder_group
C12 C 0.642(3) 0.661(2) 0.5290(17) 0.28(3) Uani 1 1 d . . .
H12A H 0.7223 0.6570 0.5390 0.414 Uiso 1 1 calc R . .
H12B H 0.6007 0.6272 0.5813 0.414 Uiso 1 1 calc R . .
H12C H 0.6142 0.7327 0.5167 0.414 Uiso 1 1 calc R . .
C26 C 1.383(2) 0.821(5) 0.3525(16) 0.30(4) Uani 1 1 d . . .
H26A H 1.4487 0.8504 0.3181 0.361 Uiso 1 1 calc R . .
H26B H 1.3818 0.8388 0.4118 0.361 Uiso 1 1 calc R . .
Ru1 Ru 0.80368(7) 0.98062(6) 0.27560(5) 0.0411(2) Uani 1 1 d . . .
Ru2 Ru 0.79053(7) 0.70689(6) 0.28994(6) 0.0447(3) Uani 1 1 d . . .
Cl1 Cl 0.8258(2) 0.8564(2) 0.16742(15) 0.0443(6) Uani 1 1 d . . .
Cl2 Cl 0.67549(19) 0.84754(18) 0.35453(15) 0.0405(5) Uani 1 1 d . . .
S2 S 0.9380(3) 0.7391(2) 0.3749(2) 0.0685(9) Uani 1 1 d . . .
S1 S 0.9680(2) 0.8921(3) 0.3388(2) 0.0592(8) Uani 1 1 d . . .
P2 P 0.7707(3) 1.0727(2) 0.38465(19) 0.0574(8) Uani 1 1 d . . .
P1 P 0.9077(3) 1.1014(3) 0.1950(2) 0.0703(9) Uani 1 1 d . . .
P3 P 0.9023(3) 0.5948(3) 0.2250(3) 0.0699(10) Uani 1 1 d . . .
P4 P 0.7349(4) 0.5849(3) 0.4016(2) 0.0764(11) Uani 1 1 d . . .
N1 N 0.6579(8) 1.0434(6) 0.2129(5) 0.0457(19) Uani 1 1 d . . .
O4 O 0.7375(8) 1.0136(7) 0.4830(5) 0.072(2) Uani 1 1 d . . .
N2 N 0.6482(7) 0.6910(6) 0.2225(5) 0.0456(19) Uani 1 1 d . . .
O6 O 0.8700(9) 1.1439(7) 0.3951(6) 0.080(3) Uani 1 1 d . . .
O3 O 0.9472(8) 1.0736(7) 0.1013(5) 0.079(3) Uani 1 1 d . . .
O5 O 0.6620(9) 1.1546(7) 0.3775(6) 0.075(3) Uani 1 1 d . . .
O9 O 0.8484(9) 0.5325(7) 0.1584(7) 0.084(3) Uani 1 1 d . . .
O8 O 1.0046(10) 0.6458(8) 0.1703(8) 0.102(4) Uani 1 1 d . . .
O12 O 0.6263(11) 0.6133(10) 0.4575(9) 0.118(4) Uani 1 1 d . . .
O7 O 0.9586(11) 0.4985(11) 0.2883(9) 0.138(5) Uani 1 1 d . . .
C13 C 0.5787(9) 1.0651(9) 0.1767(8) 0.054(3) Uani 1 1 d . . .
C14 C 0.5659(10) 0.6930(9) 0.1883(8) 0.055(3) Uani 1 1 d . . .
C15 C 0.4720(11) 1.0914(11) 0.1284(10) 0.080(4) Uani 1 1 d . . .
H15A H 0.4884 1.1398 0.0740 0.096 Uiso 1 1 calc R . .
H15B H 0.4149 1.1254 0.1654 0.096 Uiso 1 1 calc R . .
O11 O 0.7160(19) 0.4775(10) 0.3809(10) 0.174(8) Uani 1 1 d . . .
O1 O 1.0231(16) 1.1182(18) 0.2325(9) 0.207(11) Uani 1 1 d . . .
O10 O 0.8263(14) 0.5449(13) 0.4718(8) 0.161(6) Uani 1 1 d . . .
O2 O 0.857(2) 1.2105(10) 0.1709(19) 0.305(18) Uani 1 1 d . . .
C16 C 0.4598(12) 0.7040(10) 0.1417(10) 0.080(4) Uani 1 1 d . . .
H16A H 0.4001 0.6710 0.1819 0.096 Uiso 1 1 calc R . .
H16B H 0.4720 0.6673 0.0911 0.096 Uiso 1 1 calc R . .
C18 C 0.4654(9) 0.8973(9) 0.1332(8) 0.060(3) Uani 1 1 d . . .
H18 H 0.5268 0.8858 0.1697 0.072 Uiso 1 1 calc R . .
C19 C 0.4187(10) 0.8131(10) 0.1093(7) 0.062(3) Uani 1 1 d . . .
C17 C 0.4240(9) 0.9967(10) 0.1048(8) 0.060(3) Uani 1 1 d . . .
C6 C 0.8615(16) 1.2135(11) 0.4574(9) 0.094(5) Uani 1 1 d . . .
H6A H 0.8383 1.2819 0.4282 0.141 Uiso 1 1 calc R . .
H6B H 0.9349 1.2145 0.4813 0.141 Uiso 1 1 calc R . .
H6C H 0.8058 1.1914 0.5051 0.141 Uiso 1 1 calc R . .
C5 C 0.5488(14) 1.1186(13) 0.3976(10) 0.091(5) Uani 1 1 d . . .
H5A H 0.5473 1.0510 0.3814 0.137 Uiso 1 1 calc R . .
H5B H 0.4948 1.1659 0.3645 0.137 Uiso 1 1 calc R . .
H5C H 0.5287 1.1148 0.4604 0.137 Uiso 1 1 calc R . .
C2 C 0.7656(18) 1.2728(13) 0.1682(12) 0.112(6) Uani 1 1 d . . .
H2A H 0.7271 1.2694 0.1155 0.168 Uiso 1 1 calc R . .
H2B H 0.7864 1.3424 0.1671 0.168 Uiso 1 1 calc R . .
H2C H 0.7153 1.2528 0.2202 0.168 Uiso 1 1 calc R . .
C4 C 0.8113(15) 0.9375(11) 0.5301(8) 0.089(5) Uani 1 1 d . . .
H4A H 0.8149 0.8753 0.5041 0.133 Uiso 1 1 calc R . .
H4B H 0.7827 0.9229 0.5914 0.133 Uiso 1 1 calc R . .
H4C H 0.8867 0.9623 0.5268 0.133 Uiso 1 1 calc R . .
C3 C 1.0088(15) 1.1368(15) 0.0317(11) 0.113(6) Uani 1 1 d . . .
H3A H 0.9803 1.2080 0.0294 0.170 Uiso 1 1 calc R . .
H3B H 0.9989 1.1151 -0.0243 0.170 Uiso 1 1 calc R . .
H3C H 1.0888 1.1302 0.0427 0.170 Uiso 1 1 calc R . .
C9 C 0.8119(16) 0.5909(14) 0.0741(11) 0.108(6) Uani 1 1 d . . .
H9A H 0.8124 0.6639 0.0756 0.163 Uiso 1 1 calc R . .
H9B H 0.7358 0.5744 0.0652 0.163 Uiso 1 1 calc R . .
H9C H 0.8637 0.5731 0.0260 0.163 Uiso 1 1 calc R . .
C8 C 1.101(2) 0.5955(19) 0.126(2) 0.186(12) Uani 1 1 d . . .
H8A H 1.0898 0.5230 0.1302 0.279 Uiso 1 1 calc R . .
H8B H 1.1702 0.6036 0.1532 0.279 Uiso 1 1 calc R . .
H8C H 1.1079 0.6265 0.0638 0.279 Uiso 1 1 calc R . .
C1 C 1.094(2) 1.167(2) 0.2420(18) 0.174(11) Uani 1 1 d . . .
H1A H 1.0928 1.2286 0.1978 0.261 Uiso 1 1 calc R . .
H1B H 1.1668 1.1280 0.2357 0.261 Uiso 1 1 calc R . .
H1C H 1.0846 1.1859 0.3005 0.261 Uiso 1 1 calc R . .
C7 C 1.017(3) 0.434(3) 0.308(4) 0.44(5) Uani 1 1 d . . .
H7A H 1.0938 0.4513 0.2870 0.655 Uiso 1 1 calc R . .
H7B H 0.9978 0.3752 0.2842 0.655 Uiso 1 1 calc R . .
H7C H 1.0131 0.4180 0.3725 0.655 Uiso 1 1 calc R . .
S3 S 0.3660(8) 0.3712(7) 0.1949(6) 0.179(3) Uiso 1 1 d . . .
C20 C 0.3255(11) 0.8348(13) 0.0565(9) 0.081(4) Uani 1 1 d . . .
H20 H 0.2902 0.7799 0.0410 0.098 Uiso 1 1 calc R . .
C22 C 0.3299(11) 1.0155(13) 0.0501(9) 0.079(4) Uani 1 1 d . . .
H22 H 0.3003 1.0828 0.0308 0.095 Uiso 1 1 calc R . .
C23 C 1.0845(12) 0.8674(17) 0.2445(10) 0.110(6) Uani 1 1 d . . .
H23A H 1.0578 0.8202 0.2089 0.132 Uiso 1 1 calc R . .
H23B H 1.0993 0.9322 0.2056 0.132 Uiso 1 1 calc R . .
C21 C 0.2839(11) 0.9336(14) 0.0265(9) 0.087(5) Uani 1 1 d . . .
H21 H 0.2232 0.9447 -0.0106 0.104 Uiso 1 1 calc R . .
C11 C 0.6479(19) 0.4466(14) 0.3275(14) 0.129(8) Uani 1 1 d . . .
H11A H 0.5702 0.4712 0.3414 0.193 Uiso 1 1 calc R . .
H11B H 0.6531 0.3722 0.3355 0.193 Uiso 1 1 calc R . .
H11C H 0.6705 0.4739 0.2667 0.193 Uiso 1 1 calc R . .
C10 C 0.821(4) 0.462(2) 0.5417(15) 0.28(2) Uani 1 1 d . . .
H10A H 0.7532 0.4262 0.5392 0.420 Uiso 1 1 calc R . .
H10B H 0.8188 0.4871 0.5976 0.420 Uiso 1 1 calc R . .
H10C H 0.8877 0.4149 0.5367 0.420 Uiso 1 1 calc R . .
F1 F 0.3645(13) 0.4978(12) 0.0636(10) 0.167(5) Uiso 1 1 d . . .
O16 O 0.3320(13) 0.4616(12) 0.2455(10) 0.144(5) Uiso 1 1 d . . .
F3 F 0.5331(15) 0.4556(13) 0.1404(11) 0.197(6) Uiso 1 1 d . . .
C24 C 1.1998(15) 0.818(2) 0.2895(12) 0.134(9) Uani 1 1 d . . .
H24 H 1.2122 0.7461 0.3016 0.161 Uiso 1 1 calc R . .
C27 C 0.4366(17) 0.4131(16) 0.1135(13) 0.107(5) Uiso 1 1 d . . .
F2 F 0.4674(17) 0.3410(16) 0.0595(13) 0.226(8) Uiso 1 1 d . . .
C25 C 1.2733(16) 0.873(2) 0.3088(13) 0.138(9) Uani 1 1 d . . .
H25 H 1.2624 0.9447 0.2969 0.166 Uiso 1 1 calc R . .
O15 O 0.4294(19) 0.2844(18) 0.2435(15) 0.212(8) Uiso 1 1 d . . .
O14 O 0.265(2) 0.3442(19) 0.1373(16) 0.232(10) Uiso 1 1 d . . .
O13 O 1.396(4) 0.727(4) 0.359(2) 0.33(3) Uani 1 1 d . . .
H13 H 1.4331 0.7037 0.4024 0.495 Uiso 1 1 calc R . .

loop_
_atom_site_aniso_label
_atom_site_aniso_U_11
_atom_site_aniso_U_22
_atom_site_aniso_U_33
_atom_site_aniso_U_23
_atom_site_aniso_U_13
_atom_site_aniso_U_12
C12 0.47(6) 0.17(3) 0.12(2) 0.042(19) 0.09(3) 0.17(3)
C26 0.079(16) 0.79(12) 0.064(14) -0.12(3) 0.023(12) -0.16(4)
Ru1 0.0445(5) 0.0413(4) 0.0411(4) -0.0090(3) -0.0169(3) -0.0075(3)
Ru2 0.0423(5) 0.0407(5) 0.0549(5) -0.0127(4) -0.0248(4) 0.0067(3)
Cl1 0.0411(13) 0.0540(14) 0.0411(12) -0.0129(10) -0.0107(10) -0.0047(10)
Cl2 0.0351(11) 0.0446(13) 0.0412(12) -0.0040(10) -0.0100(9) 0.0014(9)
S2 0.0540(17) 0.0646(18) 0.097(2) -0.0348(17) -0.0477(16) 0.0202(14)
S1 0.0437(15) 0.077(2) 0.0611(17) -0.0077(14) -0.0262(13) -0.0141(13)
P2 0.082(2) 0.0497(16) 0.0459(15) -0.0157(13) -0.0213(14) -0.0033(15)
P1 0.081(2) 0.058(2) 0.077(2) -0.0145(17) 0.0009(18) -0.0360(17)
P3 0.064(2) 0.0561(19) 0.095(2) -0.0310(18) -0.0174(18) 0.0174(16)
P4 0.117(3) 0.0462(18) 0.066(2) 0.0048(15) -0.039(2) -0.0028(18)
N1 0.057(5) 0.037(4) 0.045(5) -0.010(4) -0.015(4) -0.001(4)
O4 0.105(7) 0.062(5) 0.050(4) -0.017(4) -0.012(4) 0.009(5)
N2 0.055(5) 0.036(4) 0.046(5) -0.004(4) -0.016(4) -0.007(4)
O6 0.121(8) 0.069(6) 0.061(5) -0.020(4) -0.030(5) -0.034(5)
O3 0.102(7) 0.084(6) 0.052(5) 0.004(4) -0.006(5) -0.043(5)
O5 0.110(8) 0.057(5) 0.061(5) -0.022(4) -0.023(5) 0.020(5)
O9 0.115(8) 0.053(5) 0.093(7) -0.037(5) -0.015(6) -0.003(5)
O8 0.095(8) 0.079(7) 0.131(9) -0.038(7) 0.028(7) 0.014(6)
O12 0.120(10) 0.102(9) 0.119(10) -0.003(8) 0.049(8) -0.017(7)
O7 0.119(10) 0.133(11) 0.135(10) 0.006(8) 0.004(8) 0.083(9)
C13 0.047(6) 0.054(7) 0.061(7) -0.005(5) -0.014(5) 0.000(5)
C14 0.054(7) 0.053(6) 0.062(7) -0.007(5) -0.027(5) -0.009(5)
C15 0.058(8) 0.086(10) 0.093(10) 0.001(8) -0.034(7) 0.018(7)
O11 0.33(2) 0.086(9) 0.115(10) 0.001(8) -0.035(13) -0.092(12)
O1 0.186(16) 0.37(3) 0.108(10) -0.082(13) 0.018(10) -0.22(2)
O10 0.196(15) 0.177(14) 0.087(8) 0.044(9) -0.050(9) 0.033(12)
O2 0.30(3) 0.040(7) 0.49(4) 0.060(13) 0.26(3) 0.008(11)
C16 0.081(9) 0.070(8) 0.100(10) -0.014(7) -0.058(8) -0.016(7)
C18 0.045(6) 0.072(8) 0.066(7) -0.007(6) -0.030(5) -0.005(5)
C19 0.053(7) 0.088(9) 0.047(6) 0.000(6) -0.032(5) -0.005(6)
C17 0.046(6) 0.067(8) 0.066(7) 0.000(6) -0.024(5) 0.003(5)
C6 0.155(15) 0.067(9) 0.074(9) -0.026(7) -0.054(10) -0.018(9)
C5 0.094(12) 0.102(12) 0.072(9) -0.015(8) -0.011(8) 0.033(10)
C2 0.161(18) 0.060(10) 0.114(14) -0.004(9) -0.018(13) -0.014(11)
C4 0.134(14) 0.078(10) 0.052(7) -0.005(7) -0.023(8) 0.015(9)
C3 0.107(13) 0.128(16) 0.090(11) 0.025(11) -0.001(10) -0.017(12)
C9 0.128(15) 0.122(15) 0.086(11) -0.043(11) -0.016(10) -0.010(12)
C8 0.16(2) 0.14(2) 0.24(3) -0.03(2) 0.05(2) 0.052(17)
C1 0.14(2) 0.19(3) 0.20(3) -0.05(2) -0.12(2) 0.040(19)
C7 0.12(2) 0.32(5) 0.68(9) 0.35(6) 0.05(4) 0.10(3)
C20 0.063(8) 0.109(12) 0.080(9) -0.022(8) -0.038(7) -0.014(8)
C22 0.060(8) 0.110(12) 0.068(8) -0.011(8) -0.033(7) 0.014(8)
C23 0.060(9) 0.19(2) 0.080(10) -0.017(11) -0.021(8) -0.012(11)
C21 0.058(8) 0.137(14) 0.067(8) -0.021(9) -0.040(7) 0.023(9)
C11 0.17(2) 0.084(12) 0.140(17) -0.015(12) -0.071(15) -0.040(13)
C10 0.57(7) 0.16(2) 0.096(16) -0.024(16) -0.13(3) 0.18(3)
C24 0.069(11) 0.26(3) 0.085(11) -0.065(15) 0.007(9) -0.028(14)
C25 0.074(12) 0.24(3) 0.107(14) -0.052(16) -0.005(10) -0.026(15)
O13 0.22(3) 0.50(6) 0.22(3) 0.02(3) -0.01(2) 0.09(3)

loop_
_atom_type_symbol
_atom_type_description
_atom_type_scat_dispersion_real
_atom_type_scat_dispersion_imag
_atom_type_scat_source
C C 0.0033 0.0016 'International Tables Vol C Tables 4.2.6.8 and 6.1.1.4'
H H 0.0000 0.0000 'International Tables Vol C Tables 4.2.6.8 and 6.1.1.4'
N N 0.0061 0.0033 'International Tables Vol C Tables 4.2.6.8 and 6.1.1.4'
O O 0.0106 0.0060 'International Tables Vol C Tables 4.2.6.8 and 6.1.1.4'
F F 0.0171 0.0103 'International Tables Vol C Tables 4.2.6.8 and 6.1.1.4'
P P 0.1023 0.0942 'International Tables Vol C Tables 4.2.6.8 and 6.1.1.4'
S S 0.1246 0.1234 'International Tables Vol C Tables 4.2.6.8 and 6.1.1.4'
Cl Cl 0.1484 0.1585 'International Tables Vol C Tables 4.2.6.8 and 6.1.1.4'
Ru Ru -1.2594 0.8363 'International Tables Vol C Tables 4.2.6.8 and 6.1.1.4'

loop_
_geom_angle_atom_site_label_1
_geom_angle_atom_site_label_2
_geom_angle_atom_site_label_3
_geom_angle
_geom_angle_site_symmetry_1
_geom_angle_site_symmetry_3
_geom_angle_publ_flag
O13 C26 C25 117(3) . . ?
N1 Ru1 P2 93.5(2) . . ?
N1 Ru1 P1 91.2(3) . . ?
P2 Ru1 P1 91.68(13) . . ?
N1 Ru1 S1 173.3(2) . . ?
P2 Ru1 S1 92.53(12) . . ?
P1 Ru1 S1 91.54(13) . . ?
N1 Ru1 Cl2 84.2(2) . . ?
P2 Ru1 Cl2 90.98(11) . . ?
P1 Ru1 Cl2 174.80(11) . . ?
S1 Ru1 Cl2 92.82(9) . . ?
N1 Ru1 Cl1 87.0(2) . . ?
P2 Ru1 Cl1 171.54(11) . . ?
P1 Ru1 Cl1 96.75(11) . . ?
S1 Ru1 Cl1 86.53(10) . . ?
Cl2 Ru1 Cl1 80.67(8) . . ?
N2 Ru2 P3 94.8(3) . . ?
N2 Ru2 P4 90.7(2) . . ?
P3 Ru2 P4 92.44(16) . . ?
N2 Ru2 S2 173.2(3) . . ?
P3 Ru2 S2 92.04(12) . . ?
P4 Ru2 S2 88.96(14) . . ?
N2 Ru2 Cl2 87.1(2) . . ?
P3 Ru2 Cl2 174.26(13) . . ?
P4 Ru2 Cl2 92.97(12) . . ?
S2 Ru2 Cl2 86.13(9) . . ?
N2 Ru2 Cl1 84.6(2) . . ?
P3 Ru2 Cl1 94.42(13) . . ?
P4 Ru2 Cl1 171.97(13) . . ?
S2 Ru2 Cl1 94.95(11) . . ?
Cl2 Ru2 Cl1 80.34(8) . . ?
Ru1 Cl1 Ru2 91.34(8) . . ?
Ru1 Cl2 Ru2 91.86(8) . . ?
S1 S2 Ru2 106.87(14) . . ?
C23 S1 S2 94.0(7) . . ?
C23 S1 Ru1 109.8(5) . . ?
S2 S1 Ru1 108.60(13) . . ?
O6 P2 O5 101.6(5) . . ?
O6 P2 O4 105.9(5) . . ?
O5 P2 O4 97.1(5) . . ?
O6 P2 Ru1 114.8(4) . . ?
O5 P2 Ru1 116.4(3) . . ?
O4 P2 Ru1 118.5(3) . . ?
O2 P1 O1 102.3(14) . . ?
O2 P1 O3 101.5(11) . . ?
O1 P1 O3 102.4(7) . . ?
O2 P1 Ru1 120.4(7) . . ?
O1 P1 Ru1 116.1(7) . . ?
O3 P1 Ru1 111.7(4) . . ?
O8 P3 O7 104.5(7) . . ?
O8 P3 O9 104.8(6) . . ?
O7 P3 O9 98.2(7) . . ?
O8 P3 Ru2 111.8(4) . . ?
O7 P3 Ru2 116.9(5) . . ?
O9 P3 Ru2 118.8(4) . . ?
O12 P4 O11 104.3(10) . . ?
O12 P4 O10 104.6(8) . . ?
O11 P4 O10 95.2(10) . . ?
O12 P4 Ru2 115.9(5) . . ?
O11 P4 Ru2 118.6(6) . . ?
O10 P4 Ru2 115.4(7) . . ?
C13 N1 Ru1 171.2(9) . . ?
C4 O4 P2 122.9(9) . . ?
C14 N2 Ru2 172.1(9) . . ?
C6 O6 P2 123.1(11) . . ?
C3 O3 P1 126.1(11) . . ?
C5 O5 P2 119.4(9) . . ?
C9 O9 P3 117.6(9) . . ?
C8 O8 P3 127.7(13) . . ?
C12 O12 P4 116.2(19) . . ?
C7 O7 P3 158(3) . . ?
N1 C13 C15 178.6(13) . . ?
N2 C14 C16 175.7(12) . . ?
C13 C15 C17 112.2(10) . . ?
C11 O11 P4 132.1(16) . . ?
C1 O1 P1 153(3) . . ?
C10 O10 P4 128(2) . . ?
C2 O2 P1 147.1(16) . . ?
C14 C16 C19 114.4(10) . . ?
C17 C18 C19 121.8(10) . . ?
C18 C19 C20 116.5(12) . . ?
C18 C19 C16 122.8(9) . . ?
C20 C19 C16 120.6(12) . . ?
C18 C17 C22 119.8(12) . . ?
C18 C17 C15 124.1(10) . . ?
C22 C17 C15 116.1(11) . . ?
O15 S3 C27 108.9(13) . . ?
O15 S3 O16 115.5(13) . . ?
C27 S3 O16 106.9(12) . . ?
O15 S3 O14 116.4(14) . . ?
C27 S3 O14 92.6(13) . . ?
O16 S3 O14 113.5(12) . . ?
C21 C20 C19 122.5(13) . . ?
C21 C22 C17 118.6(13) . . ?
C24 C23 S1 108.7(10) . . ?
C22 C21 C20 120.7(11) . . ?
C25 C24 C23 122(3) . . ?
F2 C27 F3 112.1(18) . . ?
F2 C27 F1 108.3(17) . . ?
F3 C27 F1 108.8(17) . . ?
F2 C27 S3 112.8(17) . . ?
F3 C27 S3 108.2(16) . . ?
F1 C27 S3 106.4(14) . . ?
C24 C25 C26 120(3) . . ?

loop_
_geom_bond_atom_site_label_1
_geom_bond_atom_site_label_2
_geom_bond_distance
_geom_bond_site_symmetry_2
_geom_bond_publ_flag
C12 O12 1.37(3) . ?
C26 O13 1.21(8) . ?
C26 C25 1.55(4) . ?
Ru1 N1 2.067(8) . ?
Ru1 P2 2.202(3) . ?
Ru1 P1 2.217(3) . ?
Ru1 S1 2.352(3) . ?
Ru1 Cl2 2.484(3) . ?
Ru1 Cl1 2.487(2) . ?
Ru2 N2 2.067(8) . ?
Ru2 P3 2.196(3) . ?
Ru2 P4 2.225(4) . ?
Ru2 S2 2.342(3) . ?
Ru2 Cl2 2.485(2) . ?
Ru2 Cl1 2.503(3) . ?
S2 S1 2.038(5) . ?
S1 C23 1.950(16) . ?
P2 O6 1.581(9) . ?
P2 O5 1.596(9) . ?
P2 O4 1.600(9) . ?
P1 O2 1.501(16) . ?
P1 O1 1.553(15) . ?
P1 O3 1.556(10) . ?
P3 O8 1.536(12) . ?
P3 O7 1.586(12) . ?
P3 O9 1.597(9) . ?
P4 O12 1.529(13) . ?
P4 O11 1.529(13) . ?
P4 O10 1.569(13) . ?
N1 C13 1.110(13) . ?
O4 C4 1.405(15) . ?
N2 C14 1.127(12) . ?
O6 C6 1.414(15) . ?
O3 C3 1.418(17) . ?
O5 C5 1.436(18) . ?
O9 C9 1.456(18) . ?
O8 C8 1.44(2) . ?
O7 C7 1.06(2) . ?
C13 C15 1.486(15) . ?
C14 C16 1.464(15) . ?
C15 C17 1.508(19) . ?
O11 C11 1.31(2) . ?
O1 C1 1.12(3) . ?
O10 C10 1.39(3) . ?
O2 C2 1.29(2) . ?
C16 C19 1.485(17) . ?
C18 C17 1.365(16) . ?
C18 C19 1.382(17) . ?
C19 C20 1.389(15) . ?
C17 C22 1.415(15) . ?
S3 O15 1.43(2) . ?
S3 C27 1.48(2) . ?
S3 O16 1.528(16) . ?
S3 O14 1.62(2) . ?
C20 C21 1.36(2) . ?
C22 C21 1.35(2) . ?
C23 C24 1.60(2) . ?
F1 C27 1.48(2) . ?
F3 C27 1.42(2) . ?
C24 C25 1.24(3) . ?
C27 F2 1.36(2) . ?

loop_
_geom_torsion_atom_site_label_1
_geom_torsion_atom_site_label_2
_geom_torsion_atom_site_label_3
_geom_torsion_atom_site_label_4
_geom_torsion
_geom_torsion_site_symmetry_1
_geom_torsion_site_symmetry_2
_geom_torsion_site_symmetry_3
_geom_torsion_site_symmetry_4
_geom_torsion_publ_flag
N1 Ru1 Cl1 Ru2 -114.0(2) . . . . ?
P2 Ru1 Cl1 Ru2 -19.8(7) . . . . ?
P1 Ru1 Cl1 Ru2 155.18(12) . . . . ?
S1 Ru1 Cl1 Ru2 64.04(10) . . . . ?
Cl2 Ru1 Cl1 Ru2 -29.39(7) . . . . ?
N2 Ru2 Cl1 Ru1 117.4(2) . . . . ?
P3 Ru2 Cl1 Ru1 -148.24(11) . . . . ?
P4 Ru2 Cl1 Ru1 63.2(8) . . . . ?
S2 Ru2 Cl1 Ru1 -55.80(10) . . . . ?
Cl2 Ru2 Cl1 Ru1 29.41(7) . . . . ?
N1 Ru1 Cl2 Ru2 117.6(2) . . . . ?
P2 Ru1 Cl2 Ru2 -148.96(10) . . . . ?
P1 Ru1 Cl2 Ru2 90.3(13) . . . . ?
S1 Ru1 Cl2 Ru2 -56.38(10) . . . . ?
Cl1 Ru1 Cl2 Ru2 29.63(7) . . . . ?
N2 Ru2 Cl2 Ru1 -114.4(2) . . . . ?
P3 Ru2 Cl2 Ru1 -5.3(11) . . . . ?
P4 Ru2 Cl2 Ru1 155.00(11) . . . . ?
S2 Ru2 Cl2 Ru1 66.24(11) . . . . ?
Cl1 Ru2 Cl2 Ru1 -29.45(7) . . . . ?
N2 Ru2 S2 S1 -62(2) . . . . ?
P3 Ru2 S2 S1 117.9(2) . . . . ?
P4 Ru2 S2 S1 -149.7(2) . . . . ?
Cl2 Ru2 S2 S1 -56.61(17) . . . . ?
Cl1 Ru2 S2 S1 23.32(18) . . . . ?
Ru2 S2 S1 C23 -90.6(4) . . . . ?
Ru2 S2 S1 Ru1 21.9(2) . . . . ?
N1 Ru1 S1 C23 62(2) . . . . ?
P2 Ru1 S1 C23 -143.6(7) . . . . ?
P1 Ru1 S1 C23 -51.9(7) . . . . ?
Cl2 Ru1 S1 C23 125.3(7) . . . . ?
Cl1 Ru1 S1 C23 44.8(7) . . . . ?
N1 Ru1 S1 S2 -40(2) . . . . ?
P2 Ru1 S1 S2 114.85(19) . . . . ?
P1 Ru1 S1 S2 -153.40(19) . . . . ?
Cl2 Ru1 S1 S2 23.74(18) . . . . ?
Cl1 Ru1 S1 S2 -56.73(17) . . . . ?
N1 Ru1 P2 O6 -122.1(5) . . . . ?
P1 Ru1 P2 O6 -30.8(4) . . . . ?
S1 Ru1 P2 O6 60.8(4) . . . . ?
Cl2 Ru1 P2 O6 153.7(4) . . . . ?
Cl1 Ru1 P2 O6 144.2(7) . . . . ?
N1 Ru1 P2 O5 -3.7(5) . . . . ?
P1 Ru1 P2 O5 87.6(5) . . . . ?
S1 Ru1 P2 O5 179.2(5) . . . . ?
Cl2 Ru1 P2 O5 -87.9(5) . . . . ?
Cl1 Ru1 P2 O5 -97.4(8) . . . . ?
N1 Ru1 P2 O4 111.5(5) . . . . ?
P1 Ru1 P2 O4 -157.2(4) . . . . ?
S1 Ru1 P2 O4 -65.6(4) . . . . ?
Cl2 Ru1 P2 O4 27.3(4) . . . . ?
Cl1 Ru1 P2 O4 17.8(9) . . . . ?
N1 Ru1 P1 O2 36.5(16) . . . . ?
P2 Ru1 P1 O2 -57.1(16) . . . . ?
S1 Ru1 P1 O2 -149.7(16) . . . . ?
Cl2 Ru1 P1 O2 64(2) . . . . ?
Cl1 Ru1 P1 O2 123.6(16) . . . . ?
N1 Ru1 P1 O1 160.7(10) . . . . ?
P2 Ru1 P1 O1 67.1(9) . . . . ?
S1 Ru1 P1 O1 -25.5(9) . . . . ?
Cl2 Ru1 P1 O1 -172.2(15) . . . . ?
Cl1 Ru1 P1 O1 -112.2(9) . . . . ?
N1 Ru1 P1 O3 -82.4(5) . . . . ?
P2 Ru1 P1 O3 -176.0(5) . . . . ?
S1 Ru1 P1 O3 91.5(5) . . . . ?
Cl2 Ru1 P1 O3 -55.3(15) . . . . ?
Cl1 Ru1 P1 O3 4.8(5) . . . . ?
N2 Ru2 P3 O8 117.7(6) . . . . ?
P4 Ru2 P3 O8 -151.4(6) . . . . ?
S2 Ru2 P3 O8 -62.3(6) . . . . ?
Cl2 Ru2 P3 O8 8.9(13) . . . . ?
Cl1 Ru2 P3 O8 32.8(5) . . . . ?
N2 Ru2 P3 O7 -122.0(8) . . . . ?
P4 Ru2 P3 O7 -31.0(7) . . . . ?
S2 Ru2 P3 O7 58.0(7) . . . . ?
Cl2 Ru2 P3 O7 129.2(12) . . . . ?
Cl1 Ru2 P3 O7 153.1(7) . . . . ?
N2 Ru2 P3 O9 -4.6(5) . . . . ?
P4 Ru2 P3 O9 86.4(5) . . . . ?
S2 Ru2 P3 O9 175.4(5) . . . . ?
Cl2 Ru2 P3 O9 -113.4(11) . . . . ?
Cl1 Ru2 P3 O9 -89.4(5) . . . . ?
N2 Ru2 P4 O12 -68.2(7) . . . . ?
P3 Ru2 P4 O12 -163.0(7) . . . . ?
S2 Ru2 P4 O12 105.0(7) . . . . ?
Cl2 Ru2 P4 O12 18.9(7) . . . . ?
Cl1 Ru2 P4 O12 -14.3(12) . . . . ?
N2 Ru2 P4 O11 57.1(10) . . . . ?
P3 Ru2 P4 O11 -37.7(10) . . . . ?
S2 Ru2 P4 O11 -129.7(10) . . . . ?
Cl2 Ru2 P4 O11 144.2(10) . . . . ?
Cl1 Ru2 P4 O11 111.0(12) . . . . ?
N2 Ru2 P4 O10 169.0(8) . . . . ?
P3 Ru2 P4 O10 74.2(7) . . . . ?
S2 Ru2 P4 O10 -17.8(7) . . . . ?
Cl2 Ru2 P4 O10 -103.9(7) . . . . ?
Cl1 Ru2 P4 O10 -137.1(10) . . . . ?
P2 Ru1 N1 C13 -144(6) . . . . ?
P1 Ru1 N1 C13 124(6) . . . . ?
S1 Ru1 N1 C13 11(8) . . . . ?
Cl2 Ru1 N1 C13 -53(6) . . . . ?
Cl1 Ru1 N1 C13 28(6) . . . . ?
O6 P2 O4 C4 -68.7(11) . . . . ?
O5 P2 O4 C4 -172.9(10) . . . . ?
Ru1 P2 O4 C4 61.9(11) . . . . ?
P3 Ru2 N2 C14 -161(7) . . . . ?
P4 Ru2 N2 C14 107(7) . . . . ?
S2 Ru2 N2 C14 19(8) . . . . ?
Cl2 Ru2 N2 C14 14(7) . . . . ?
Cl1 Ru2 N2 C14 -67(7) . . . . ?
O5 P2 O6 C6 49.4(11) . . . . ?
O4 P2 O6 C6 -51.5(11) . . . . ?
Ru1 P2 O6 C6 175.8(9) . . . . ?
O2 P1 O3 C3 46.4(16) . . . . ?
O1 P1 O3 C3 -59.1(15) . . . . ?
Ru1 P1 O3 C3 176.0(11) . . . . ?
O6 P2 O5 C5 -158.8(9) . . . . ?
O4 P2 O5 C5 -50.9(10) . . . . ?
Ru1 P2 O5 C5 75.8(9) . . . . ?
O8 P3 O9 C9 -57.2(12) . . . . ?
O7 P3 O9 C9 -164.6(12) . . . . ?
Ru2 P3 O9 C9 68.6(12) . . . . ?
O7 P3 O8 C8 46(2) . . . . ?
O9 P3 O8 C8 -56(2) . . . . ?
Ru2 P3 O8 C8 173.7(18) . . . . ?
O11 P4 O12 C12 139.1(15) . . . . ?
O10 P4 O12 C12 39.7(16) . . . . ?
Ru2 P4 O12 C12 -88.6(15) . . . . ?
O8 P3 O7 C7 -36(10) . . . . ?
O9 P3 O7 C7 72(10) . . . . ?
Ru2 P3 O7 C7 -160(10) . . . . ?
Ru1 N1 C13 C15 18(59) . . . . ?
Ru2 N2 C14 C16 39(23) . . . . ?
N1 C13 C15 C17 -9(55) . . . . ?
O12 P4 O11 C11 72(2) . . . . ?
O10 P4 O11 C11 179(2) . . . . ?
Ru2 P4 O11 C11 -59(3) . . . . ?
O2 P1 O1 C1 -17(5) . . . . ?
O3 P1 O1 C1 88(5) . . . . ?
Ru1 P1 O1 C1 -150(4) . . . . ?
O12 P4 O10 C10 60(2) . . . . ?
O11 P4 O10 C10 -47(2) . . . . ?
Ru2 P4 O10 C10 -171.8(18) . . . . ?
O1 P1 O2 C2 -142(5) . . . . ?
O3 P1 O2 C2 112(5) . . . . ?
Ru1 P1 O2 C2 -11(6) . . . . ?
N2 C14 C16 C19 -9(19) . . . . ?
C17 C18 C19 C20 -2(2) . . . . ?
C17 C18 C19 C16 -177.9(13) . . . . ?
C14 C16 C19 C18 -10(2) . . . . ?
C14 C16 C19 C20 173.7(12) . . . . ?
C19 C18 C17 C22 1(2) . . . . ?
C19 C18 C17 C15 -179.6(13) . . . . ?
C13 C15 C17 C18 7(2) . . . . ?
C13 C15 C17 C22 -173.2(11) . . . . ?
C18 C19 C20 C21 2(2) . . . . ?
C16 C19 C20 C21 178.9(14) . . . . ?
C18 C17 C22 C21 -1(2) . . . . ?
C15 C17 C22 C21 179.6(13) . . . . ?
S2 S1 C23 C24 -74.5(15) . . . . ?
Ru1 S1 C23 C24 174.1(13) . . . . ?
C17 C22 C21 C20 2(2) . . . . ?
C19 C20 C21 C22 -2(2) . . . . ?
S1 C23 C24 C25 -87(2) . . . . ?
O15 S3 C27 F2 58(2) . . . . ?
O16 S3 C27 F2 -176.6(15) . . . . ?
O14 S3 C27 F2 -61.1(19) . . . . ?
O15 S3 C27 F3 -66.6(19) . . . . ?
O16 S3 C27 F3 58.8(17) . . . . ?
O14 S3 C27 F3 174.3(16) . . . . ?
O15 S3 C27 F1 176.6(15) . . . . ?
O16 S3 C27 F1 -58.0(17) . . . . ?
O14 S3 C27 F1 57.5(16) . . . . ?
C23 C24 C25 C26 179.7(15) . . . . ?
O13 C26 C25 C24 6(4) . . . . ?
